data_1548796
loop_
_publ_author_name
'Weil, Matthias'

_publ_section_title
;
 Redetermination of the \g-form of tellurium dioxide
;
_journal_coeditor_code HB4189
_journal_issue 12
_journal_name_full IUCrData
_journal_paper_doi 10.1107/S2414314617017576
_journal_volume 2
_journal_year 2017
_chemical_formula_moiety 'O2 Te'
_chemical_formula_sum 'O2 Te'
_chemical_formula_weight 159.60
_space_group_crystal_system orthorhombic
_space_group_IT_number 19
_space_group_name_Hall 'P 2ac 2ab'
_space_group_name_H-M_alt 'P 21 21 21'
_symmetry_space_group_name_Hall 'P 2ac 2ab'
_symmetry_space_group_name_H-M 'P 21 21 21'
_atom_sites_solution_primary isomor
_audit_creation_method SHELXL-2014/7
_cell_angle_alpha 90
_cell_angle_beta 90
_cell_angle_gamma 90
_cell_formula_units_Z 4
_cell_length_a 4.8809(2)
_cell_length_b 8.5668(4)
_cell_length_c 4.3433(2)
_cell_measurement_reflns_used 2511
_cell_measurement_temperature 296(2)
_cell_measurement_theta_max 32.204
_cell_measurement_theta_min 4.759
_cell_volume 181.609(14)
_computing_cell_refinement
;
SAINT (Bruker, 2015)
;
_computing_data_collection
;
APEX2 (Bruker, 2015)
;
_computing_data_reduction
;
SAINT (Bruker, 2015)
;
_computing_molecular_graphics
;
ATOMS (Dowty, 2006)
;
_computing_publication_material
;
publCIF (Westrip, 2010)
;
_computing_structure_refinement
;
<i>SHELXL2014/7</i> (Sheldrick, 2015)
;
_computing_structure_solution 'coordinates from previous refinement'
_diffrn_ambient_temperature 296(2)
_diffrn_measured_fraction_theta_full 1.000
_diffrn_measured_fraction_theta_max 0.988
_diffrn_measurement_device_type 'Bruker APEXII CCD'
_diffrn_measurement_method \w-scans'
_diffrn_radiation_type MoK\a
_diffrn_radiation_wavelength 0.71073
_diffrn_reflns_av_R_equivalents 0.0560
_diffrn_reflns_limit_h_max 8
_diffrn_reflns_limit_h_min -8
_diffrn_reflns_limit_k_max 14
_diffrn_reflns_limit_k_min -14
_diffrn_reflns_limit_l_max 7
_diffrn_reflns_limit_l_min -7
_diffrn_reflns_number 7370
_diffrn_reflns_theta_full 25.242
_diffrn_reflns_theta_max 36.882
_diffrn_reflns_theta_min 4.759
_exptl_absorpt_coefficient_mu 15.913
_exptl_absorpt_correction_T_max 0.7473
_exptl_absorpt_correction_T_min 0.5521
_exptl_absorpt_correction_type multi-scan
_exptl_absorpt_process_details
;
(SADABS; Bruker, 2015)
;
_exptl_crystal_colour colourless
_exptl_crystal_density_diffrn 5.837
_exptl_crystal_description needle
_exptl_crystal_F_000 272
_exptl_crystal_size_max 0.180
_exptl_crystal_size_mid 0.010
_exptl_crystal_size_min 0.010
_refine_diff_density_max 1.807
_refine_diff_density_min -1.281
_refine_ls_abs_structure_details
;
Flack <i>x</i> determined using 296 quotients
[(<i>I</i>^+^)-(<i>I</i>^-^)]/[(<i>I</i>^+^)+(<i>I</i>^-^)]
(Parsons <i>et al.</i>, 2013)
;
_refine_ls_abs_structure_Flack -0.03(4)
_refine_ls_extinction_method none
_refine_ls_goodness_of_fit_ref 1.022
_refine_ls_matrix_type full
_refine_ls_number_parameters 28
_refine_ls_number_reflns 893
_refine_ls_number_restraints 0
_refine_ls_restrained_S_all 1.022
_refine_ls_R_factor_all 0.0326
_refine_ls_R_factor_gt 0.0252
_refine_ls_shift/su_max 0.000
_refine_ls_shift/su_mean 0.000
_refine_ls_structure_factor_coef Fsqd
_refine_ls_weighting_details 'w=1/[\s^2^(Fo^2^)+(0.0140P)^2^+0.0171P] where P=(Fo^2^+2Fc^2^)/3'
_refine_ls_weighting_scheme calc
_refine_ls_wR_factor_gt 0.0358
_refine_ls_wR_factor_ref 0.0369
_reflns_number_gt 816
_reflns_number_total 893
_reflns_threshold_expression 'I > 2\s(I)'
_cod_data_source_file hb4189sup1.cif
_cod_data_source_block I
_cod_database_code 1548796
_shelx_space_group_comment
;
The symmetry employed for this shelxl refinement is uniquely defined
by the following loop, which should always be used as a source of
symmetry information in preference to the above space-group names.
They are only intended as comments.
;
_shelx_estimated_absorpt_t_min 0.162
_shelx_estimated_absorpt_t_max 0.857

loop_
_space_group_symop_operation_xyz
'x, y, z'
'-x+1/2, -y, z+1/2'
'-x, y+1/2, -z+1/2'
'x+1/2, -y+1/2, -z'

loop_
_atom_site_type_symbol
_atom_site_label
_atom_site_fract_x
_atom_site_fract_y
_atom_site_fract_z
_atom_site_U_iso_or_equiv
_atom_site_adp_type
_atom_site_calc_flag
_atom_site_occupancy
Te Te1 0.96976(6) 0.10122(4) 0.13698(7) 0.01056(7) Uani d 1
O O1 0.7704(7) 0.2822(4) 0.1778(9) 0.0147(8) Uani d 1
O O2 0.8602(7) 0.0379(4) 0.7347(8) 0.0140(7) Uani d 1

loop_
_atom_site_aniso_label
_atom_site_aniso_U_11
_atom_site_aniso_U_22
_atom_site_aniso_U_33
_atom_site_aniso_U_12
_atom_site_aniso_U_13
_atom_site_aniso_U_23
Te1 0.01128(12) 0.00983(11) 0.01058(11) 0.00182(11) -0.00163(11) -0.00096(13)
O1 0.0143(16) 0.0114(17) 0.018(2) 0.0056(12) -0.0012(14) 0.0006(15)
O2 0.0144(18) 0.0200(19) 0.0075(15) -0.0067(14) 0.0006(13) -0.0036(14)

loop_
_atom_type_symbol
_atom_type_description
_atom_type_scat_dispersion_real
_atom_type_scat_dispersion_imag
_atom_type_scat_source
O O 0.0106 0.0060 'International Tables Vol C Tables 4.2.6.8 and 6.1.1.4'
Te Te -0.5308 1.6751 'International Tables Vol C Tables 4.2.6.8 and 6.1.1.4'

loop_
_geom_angle_atom_site_label_1
_geom_angle_atom_site_label_2
_geom_angle_atom_site_label_3
_geom_angle_site_symmetry_1
_geom_angle_site_symmetry_3
_geom_angle
O1 Te1 O2 . 1_554 100.36(17)
O1 Te1 O2 . 2_654 93.14(17)
O2 Te1 O2 1_554 2_654 78.68(9)
O1 Te1 O1 . 4 91.69(9)
O2 Te1 O1 1_554 4 75.60(14)
O2 Te1 O1 2_654 4 154.28(13)
Te1 O1 Te1 . 4_455 131.6(2)
Te1 O2 Te1 1_556 2_655 125.18(18)

loop_
_geom_bond_atom_site_label_1
_geom_bond_atom_site_label_2
_geom_bond_site_symmetry_2
_geom_bond_distance
Te1 O1 . 1.839(3)
Te1 O2 1_554 1.906(3)
Te1 O2 2_654 2.048(3)
Te1 O1 4 2.241(4)
O1 Te1 4_455 2.241(3)
O2 Te1 1_556 1.906(3)
O2 Te1 2_655 2.048(3)

_cod_database_fobs_code 1548796
